data_4304749
loop_
_publ_author_name
'Meisu Zhou'
'Peng Li'
'Hongbo Tong'
'Yanping Song'
'Tao Gong'
'Jianping Guo'
'Linhong Weng'
'Diansheng Liu'

_publ_section_title
;
Syntheses of 2,4-Disubstituted 1,3,5-Triazapentadienyl Ligands Having Two
Guanidinato Moieties and Their Use in the Isolation of Copper(I) Complexes
;
_journal_name_full 'Inorganic Chemistry'
_journal_page_first 1886
_journal_page_last 1888
_journal_paper_doi 10.1021/ic702322n
_journal_volume 47
_journal_year 2008
_chemical_formula_sum 'C24 H60 Cu2 N10 Si4'
_chemical_formula_weight 728.26
_chemical_name_systematic
; 
 ? 
;
_space_group_IT_number 15
_symmetry_cell_setting monoclinic
_symmetry_space_group_name_Hall '-C 2yc'
_symmetry_space_group_name_H-M 'C 1 2/c 1'
_atom_sites_solution_hydrogens geom
_atom_sites_solution_primary direct
_atom_sites_solution_secondary difmap
_audit_creation_method SHELXL-97
_cell_angle_alpha 90.00
_cell_angle_beta 93.081(6)
_cell_angle_gamma 90.00
_cell_formula_units_Z 4
_cell_length_a 16.187(6)
_cell_length_b 15.750(5)
_cell_length_c 15.041(5)
_cell_measurement_reflns_used 3952
_cell_measurement_temperature 213(2)
_cell_measurement_theta_max 27.44
_cell_measurement_theta_min 2.215
_cell_volume 3829(2)
_computing_cell_refinement SAINT
_computing_data_collection SMART
_computing_data_reduction SAINT
_computing_molecular_graphics SHELXTL
_computing_publication_material SHELXTL
_computing_structure_refinement 'SHELXL-97 (Sheldrick, 1997)'
_computing_structure_solution 'SHELXS-97 (Sheldrick, 1990)'
_diffrn_ambient_temperature 213(2)
_diffrn_measured_fraction_theta_full 0.999
_diffrn_measured_fraction_theta_max 0.999
_diffrn_measurement_device_type 'CCD AREA DETECTOR'
_diffrn_measurement_method \W
_diffrn_radiation_monochromator graphite
_diffrn_radiation_source 'fine-focus sealed tube'
_diffrn_radiation_type MoK\a
_diffrn_radiation_wavelength 0.71073
_diffrn_reflns_av_R_equivalents 0.0809
_diffrn_reflns_av_sigmaI/netI 0.0678
_diffrn_reflns_limit_h_max 19
_diffrn_reflns_limit_h_min -16
_diffrn_reflns_limit_k_max 18
_diffrn_reflns_limit_k_min -15
_diffrn_reflns_limit_l_max 10
_diffrn_reflns_limit_l_min -17
_diffrn_reflns_number 7734
_diffrn_reflns_theta_full 25.01
_diffrn_reflns_theta_max 25.01
_diffrn_reflns_theta_min 1.81
_diffrn_standards_decay_% 3.67
_exptl_absorpt_coefficient_mu 1.265
_exptl_absorpt_correction_T_max 0.7860
_exptl_absorpt_correction_T_min 0.7028
_exptl_absorpt_correction_type multi-scan
_exptl_absorpt_process_details SADABS
_exptl_crystal_colour COLORLESS
_exptl_crystal_density_diffrn 1.263
_exptl_crystal_density_method 'not measured'
_exptl_crystal_description BLOCK
_exptl_crystal_F_000 1552
_exptl_crystal_size_max 0.30
_exptl_crystal_size_mid 0.20
_exptl_crystal_size_min 0.20
_refine_diff_density_max 0.733
_refine_diff_density_min -0.388
_refine_diff_density_rms 0.091
_refine_ls_extinction_method none
_refine_ls_goodness_of_fit_ref 1.173
_refine_ls_hydrogen_treatment constr
_refine_ls_matrix_type full
_refine_ls_number_parameters 191
_refine_ls_number_reflns 3374
_refine_ls_number_restraints 0
_refine_ls_restrained_S_all 1.173
_refine_ls_R_factor_all 0.0718
_refine_ls_R_factor_gt 0.0614
_refine_ls_shift/su_max 0.000
_refine_ls_shift/su_mean 0.000
_refine_ls_structure_factor_coef Fsqd
_refine_ls_weighting_details 'calc w=1/[\s^2^(Fo^2^)+(0.0595P)^2^+7.2396P] where P=(Fo^2^+2Fc^2^)/3'
_refine_ls_weighting_scheme calc
_refine_ls_wR_factor_gt 0.1424
_refine_ls_wR_factor_ref 0.1473
_reflns_number_gt 2950
_reflns_number_total 3374
_reflns_threshold_expression >2sigma(I)
_cod_data_source_file ic702322n-file003_2.cif
_cod_data_source_block 3
_cod_depositor_comments
;
The following automatic conversions were performed:
'_symmetry_cell_setting' value 'Monoclinic' changed to 'monoclinic'
according to '/home/saulius/struct/CIF-dictionaries/cif_core.dic'
dictionary named 'cif_core.dic' version 2.4.1 from
2010-06-29.

'_exptl_absorpt_correction_type' value 'Multi-scan' changed
to 'multi-scan' according to
'/home/saulius/struct/CIF-dictionaries/cif_core.dic' dictionary named
'cif_core.dic' version 2.4.1 from 2010-06-29.

Automatic conversion script
Id: cif_fix_enum 1527 2010-12-29 10:47:43Z saulius 
;
_cod_database_code 4304749

loop_
_symmetry_equiv_pos_as_xyz
'x, y, z'
'-x, y, -z+1/2'
'x+1/2, y+1/2, z'
'-x+1/2, y+1/2, -z+1/2'
'-x, -y, -z'
'x, -y, z-1/2'
'-x+1/2, -y+1/2, -z'
'x+1/2, -y+1/2, z-1/2'

loop_
_atom_site_label
_atom_site_type_symbol
_atom_site_fract_x
_atom_site_fract_y
_atom_site_fract_z
_atom_site_U_iso_or_equiv
_atom_site_adp_type
_atom_site_occupancy
_atom_site_symmetry_multiplicity
_atom_site_calc_flag
_atom_site_refinement_flags
_atom_site_disorder_assembly
_atom_site_disorder_group
Cu1 Cu 0.06461(3) 0.24003(3) 0.15479(3) 0.0302(2) Uani 1 1 d . . .
N1 N 0.1219(2) 0.2219(2) 0.2664(2) 0.0286(8) Uani 1 1 d . . .
N2 N 0.1259(2) 0.2278(2) 0.4200(2) 0.0311(8) Uani 1 1 d . . .
N3 N 0.1095(2) 0.3526(2) 0.3370(2) 0.0347(9) Uani 1 1 d . . .
N4 N 0.0893(2) 0.1842(2) 0.5567(2) 0.0364(9) Uani 1 1 d . . .
N5 N 0.0132(2) 0.2479(2) 0.0398(2) 0.0325(8) Uani 1 1 d . . .
Si1 Si 0.16223(7) 0.11875(8) 0.27848(9) 0.0349(3) Uani 1 1 d . . .
Si2 Si 0.07367(8) 0.29655(9) -0.03730(8) 0.0374(3) Uani 1 1 d . . .
C1 C 0.1155(2) 0.2678(3) 0.3392(3) 0.0268(9) Uani 1 1 d . . .
C2 C 0.0662(3) 0.2213(3) 0.4756(3) 0.0300(9) Uani 1 1 d . . .
C3 C 0.1169(4) 0.3988(3) 0.2541(3) 0.0487(13) Uani 1 1 d . . .
H3A H 0.1692 0.3860 0.2300 0.073 Uiso 1 1 calc R . .
H3B H 0.1135 0.4587 0.2653 0.073 Uiso 1 1 calc R . .
H3C H 0.0729 0.3823 0.2123 0.073 Uiso 1 1 calc R . .
C4 C 0.1080(3) 0.4047(3) 0.4167(3) 0.0397(11) Uani 1 1 d . . .
H4A H 0.0543 0.4301 0.4201 0.060 Uiso 1 1 calc R . .
H4B H 0.1491 0.4485 0.4144 0.060 Uiso 1 1 calc R . .
H4C H 0.1196 0.3700 0.4683 0.060 Uiso 1 1 calc R . .
C5 C 0.1765(3) 0.1655(3) 0.5766(3) 0.0455(12) Uani 1 1 d . . .
H5A H 0.1917 0.1158 0.5443 0.068 Uiso 1 1 calc R . .
H5B H 0.1857 0.1555 0.6393 0.068 Uiso 1 1 calc R . .
H5C H 0.2095 0.2127 0.5593 0.068 Uiso 1 1 calc R . .
C6 C 0.0340(3) 0.1223(4) 0.5943(4) 0.0619(16) Uani 1 1 d . . .
H6A H -0.0196 0.1258 0.5637 0.093 Uiso 1 1 calc R . .
H6B H 0.0290 0.1342 0.6563 0.093 Uiso 1 1 calc R . .
H6C H 0.0560 0.0663 0.5875 0.093 Uiso 1 1 calc R . .
C7 C 0.1712(3) 0.0781(3) 0.1622(4) 0.0546(14) Uani 1 1 d . . .
H7A H 0.1174 0.0766 0.1322 0.082 Uiso 1 1 calc R . .
H7B H 0.1942 0.0219 0.1643 0.082 Uiso 1 1 calc R . .
H7C H 0.2066 0.1150 0.1306 0.082 Uiso 1 1 calc R . .
C8 C 0.2694(3) 0.1189(3) 0.3310(4) 0.0520(14) Uani 1 1 d . . .
H8A H 0.3049 0.1519 0.2953 0.078 Uiso 1 1 calc R . .
H8B H 0.2897 0.0617 0.3353 0.078 Uiso 1 1 calc R . .
H8C H 0.2688 0.1432 0.3895 0.078 Uiso 1 1 calc R . .
C9 C 0.0958(3) 0.0429(3) 0.3380(4) 0.0573(15) Uani 1 1 d . . .
H9A H 0.1069 0.0484 0.4010 0.086 Uiso 1 1 calc R . .
H9B H 0.1078 -0.0141 0.3200 0.086 Uiso 1 1 calc R . .
H9C H 0.0386 0.0553 0.3234 0.086 Uiso 1 1 calc R . .
C10 C 0.1365(3) 0.3808(3) 0.0214(3) 0.0438(12) Uani 1 1 d . . .
H10A H 0.1004 0.4227 0.0445 0.066 Uiso 1 1 calc R . .
H10B H 0.1720 0.4071 -0.0197 0.066 Uiso 1 1 calc R . .
H10C H 0.1696 0.3558 0.0695 0.066 Uiso 1 1 calc R . .
C11 C 0.1521(4) 0.2253(4) -0.0877(4) 0.0659(18) Uani 1 1 d . . .
H11A H 0.1723 0.1848 -0.0441 0.099 Uiso 1 1 calc R . .
H11B H 0.1974 0.2589 -0.1067 0.099 Uiso 1 1 calc R . .
H11C H 0.1266 0.1960 -0.1380 0.099 Uiso 1 1 calc R . .
C12 C 0.0102(4) 0.3503(4) -0.1276(4) 0.0638(17) Uani 1 1 d . . .
H12A H -0.0235 0.3091 -0.1595 0.096 Uiso 1 1 calc R . .
H12B H 0.0459 0.3776 -0.1677 0.096 Uiso 1 1 calc R . .
H12C H -0.0247 0.3920 -0.1020 0.096 Uiso 1 1 calc R . .

loop_
_atom_site_aniso_label
_atom_site_aniso_U_11
_atom_site_aniso_U_22
_atom_site_aniso_U_33
_atom_site_aniso_U_23
_atom_site_aniso_U_13
_atom_site_aniso_U_12
Cu1 0.0270(3) 0.0333(3) 0.0302(3) -0.0010(2) 0.0017(2) -0.0027(2)
N1 0.0246(18) 0.0259(18) 0.035(2) 0.0023(16) 0.0038(15) -0.0017(14)
N2 0.0282(19) 0.0330(19) 0.032(2) 0.0018(16) 0.0046(16) -0.0010(15)
N3 0.041(2) 0.034(2) 0.0296(19) -0.0022(16) 0.0031(16) -0.0038(17)
N4 0.032(2) 0.042(2) 0.035(2) 0.0120(18) 0.0048(16) 0.0028(17)
N5 0.0274(19) 0.038(2) 0.0323(19) -0.0020(16) 0.0014(15) -0.0002(15)
Si1 0.0277(6) 0.0303(7) 0.0466(8) -0.0024(6) 0.0027(5) -0.0012(5)
Si2 0.0311(7) 0.0514(8) 0.0301(7) 0.0000(6) 0.0056(5) -0.0025(6)
C1 0.021(2) 0.027(2) 0.032(2) 0.0030(18) 0.0027(17) -0.0035(16)
C2 0.030(2) 0.025(2) 0.035(2) -0.0017(18) 0.0013(19) -0.0019(17)
C3 0.072(4) 0.034(3) 0.040(3) 0.004(2) 0.004(3) -0.010(3)
C4 0.043(3) 0.036(2) 0.040(3) -0.003(2) 0.001(2) -0.001(2)
C5 0.036(3) 0.059(3) 0.040(3) 0.016(2) -0.007(2) 0.001(2)
C6 0.046(3) 0.070(4) 0.071(4) 0.038(3) 0.008(3) -0.002(3)
C7 0.055(3) 0.041(3) 0.069(4) -0.016(3) 0.010(3) -0.002(2)
C8 0.033(3) 0.056(3) 0.066(3) -0.012(3) -0.006(2) 0.012(2)
C9 0.055(3) 0.039(3) 0.079(4) 0.012(3) 0.007(3) -0.008(2)
C10 0.040(3) 0.047(3) 0.045(3) 0.007(2) 0.006(2) -0.008(2)
C11 0.050(3) 0.072(4) 0.079(4) -0.019(3) 0.035(3) -0.009(3)
C12 0.056(4) 0.097(5) 0.037(3) 0.019(3) -0.006(3) -0.016(3)

loop_
_atom_type_symbol
_atom_type_description
_atom_type_scat_dispersion_real
_atom_type_scat_dispersion_imag
_atom_type_scat_source
C C 0.0033 0.0016 'International Tables Vol C Tables 4.2.6.8 and 6.1.1.4'
H H 0.0000 0.0000 'International Tables Vol C Tables 4.2.6.8 and 6.1.1.4'
N N 0.0061 0.0033 'International Tables Vol C Tables 4.2.6.8 and 6.1.1.4'
Si Si 0.0817 0.0704 'International Tables Vol C Tables 4.2.6.8 and 6.1.1.4'
Cu Cu 0.3201 1.2651 'International Tables Vol C Tables 4.2.6.8 and 6.1.1.4'

loop_
_geom_angle_atom_site_label_1
_geom_angle_atom_site_label_2
_geom_angle_atom_site_label_3
_geom_angle
_geom_angle_site_symmetry_1
_geom_angle_site_symmetry_3
_geom_angle_publ_flag
N5 Cu1 N1 174.07(15) . . ?
C1 N1 Si1 117.8(3) . . ?
C1 N1 Cu1 126.5(3) . . ?
Si1 N1 Cu1 113.07(19) . . ?
C2 N2 C1 122.7(4) . . ?
C1 N3 C3 120.8(4) . . ?
C1 N3 C4 123.1(4) . . ?
C3 N3 C4 115.5(4) . . ?
C2 N4 C5 118.6(4) . . ?
C2 N4 C6 118.8(4) . . ?
C5 N4 C6 113.2(4) . . ?
C2 N5 Si2 125.7(3) 2 . ?
C2 N5 Cu1 120.2(3) 2 . ?
Si2 N5 Cu1 113.9(2) . . ?
N1 Si1 C8 111.9(2) . . ?
N1 Si1 C9 114.9(2) . . ?
C8 Si1 C9 110.1(3) . . ?
N1 Si1 C7 105.4(2) . . ?
C8 Si1 C7 106.2(3) . . ?
C9 Si1 C7 107.7(3) . . ?
N5 Si2 C12 112.3(2) . . ?
N5 Si2 C10 108.1(2) . . ?
C12 Si2 C10 106.7(3) . . ?
N5 Si2 C11 115.0(2) . . ?
C12 Si2 C11 109.6(3) . . ?
C10 Si2 C11 104.6(3) . . ?
N1 C1 N3 122.2(4) . . ?
N1 C1 N2 118.1(4) . . ?
N3 C1 N2 119.1(4) . . ?
N2 C2 N5 126.0(4) . 2 ?
N2 C2 N4 114.8(4) . . ?
N5 C2 N4 119.2(4) 2 . ?
N3 C3 H3A 109.5 . . ?
N3 C3 H3B 109.5 . . ?
H3A C3 H3B 109.5 . . ?
N3 C3 H3C 109.5 . . ?
H3A C3 H3C 109.5 . . ?
H3B C3 H3C 109.5 . . ?
N3 C4 H4A 109.5 . . ?
N3 C4 H4B 109.5 . . ?
H4A C4 H4B 109.5 . . ?
N3 C4 H4C 109.5 . . ?
H4A C4 H4C 109.5 . . ?
H4B C4 H4C 109.5 . . ?
N4 C5 H5A 109.5 . . ?
N4 C5 H5B 109.5 . . ?
H5A C5 H5B 109.5 . . ?
N4 C5 H5C 109.5 . . ?
H5A C5 H5C 109.5 . . ?
H5B C5 H5C 109.5 . . ?
N4 C6 H6A 109.5 . . ?
N4 C6 H6B 109.5 . . ?
H6A C6 H6B 109.5 . . ?
N4 C6 H6C 109.5 . . ?
H6A C6 H6C 109.5 . . ?
H6B C6 H6C 109.5 . . ?
Si1 C7 H7A 109.5 . . ?
Si1 C7 H7B 109.5 . . ?
H7A C7 H7B 109.5 . . ?
Si1 C7 H7C 109.5 . . ?
H7A C7 H7C 109.5 . . ?
H7B C7 H7C 109.5 . . ?
Si1 C8 H8A 109.5 . . ?
Si1 C8 H8B 109.5 . . ?
H8A C8 H8B 109.5 . . ?
Si1 C8 H8C 109.5 . . ?
H8A C8 H8C 109.5 . . ?
H8B C8 H8C 109.5 . . ?
Si1 C9 H9A 109.5 . . ?
Si1 C9 H9B 109.5 . . ?
H9A C9 H9B 109.5 . . ?
Si1 C9 H9C 109.5 . . ?
H9A C9 H9C 109.5 . . ?
H9B C9 H9C 109.5 . . ?
Si2 C10 H10A 109.5 . . ?
Si2 C10 H10B 109.5 . . ?
H10A C10 H10B 109.5 . . ?
Si2 C10 H10C 109.5 . . ?
H10A C10 H10C 109.5 . . ?
H10B C10 H10C 109.5 . . ?
Si2 C11 H11A 109.5 . . ?
Si2 C11 H11B 109.5 . . ?
H11A C11 H11B 109.5 . . ?
Si2 C11 H11C 109.5 . . ?
H11A C11 H11C 109.5 . . ?
H11B C11 H11C 109.5 . . ?
Si2 C12 H12A 109.5 . . ?
Si2 C12 H12B 109.5 . . ?
H12A C12 H12B 109.5 . . ?
Si2 C12 H12C 109.5 . . ?
H12A C12 H12C 109.5 . . ?
H12B C12 H12C 109.5 . . ?

loop_
_geom_bond_atom_site_label_1
_geom_bond_atom_site_label_2
_geom_bond_distance
_geom_bond_site_symmetry_2
_geom_bond_publ_flag
Cu1 N5 1.883(4) . ?
Cu1 N1 1.896(4) . ?
N1 C1 1.321(5) . ?
N1 Si1 1.757(4) . ?
N2 C2 1.315(5) . ?
N2 C1 1.371(5) . ?
N3 C1 1.339(5) . ?
N3 C3 1.454(6) . ?
N3 C4 1.455(6) . ?
N4 C2 1.385(6) . ?
N4 C5 1.457(6) . ?
N4 C6 1.458(6) . ?
N5 C2 1.360(6) 2 ?
N5 Si2 1.736(4) . ?
Si1 C8 1.868(5) . ?
Si1 C9 1.868(5) . ?
Si1 C7 1.875(5) . ?
Si2 C12 1.862(6) . ?
Si2 C10 1.865(5) . ?
Si2 C11 1.884(6) . ?
C2 N5 1.360(6) 2 ?
C3 H3A 0.9600 . ?
C3 H3B 0.9600 . ?
C3 H3C 0.9600 . ?
C4 H4A 0.9600 . ?
C4 H4B 0.9600 . ?
C4 H4C 0.9600 . ?
C5 H5A 0.9600 . ?
C5 H5B 0.9600 . ?
C5 H5C 0.9600 . ?
C6 H6A 0.9600 . ?
C6 H6B 0.9600 . ?
C6 H6C 0.9600 . ?
C7 H7A 0.9600 . ?
C7 H7B 0.9600 . ?
C7 H7C 0.9600 . ?
C8 H8A 0.9600 . ?
C8 H8B 0.9600 . ?
C8 H8C 0.9600 . ?
C9 H9A 0.9600 . ?
C9 H9B 0.9600 . ?
C9 H9C 0.9600 . ?
C10 H10A 0.9600 . ?
C10 H10B 0.9600 . ?
C10 H10C 0.9600 . ?
C11 H11A 0.9600 . ?
C11 H11B 0.9600 . ?
C11 H11C 0.9600 . ?
C12 H12A 0.9600 . ?
C12 H12B 0.9600 . ?
C12 H12C 0.9600 . ?
